data_4328221
loop_
_publ_author_name
'Marco Baron'
'Cristina Tubaro'
'Andrea Biffis'
'Marino Basato'
'Claudia Graiff'
'Albert Poater'
'Luigi Cavallo'
'Nicola Armaroli'
'Gianluca Accorsi'

_publ_contact_author_address
;Dipartimento di Chimica GIAF
Universit\`a di Parma
43100 Parma, Italy
;
_publ_contact_author_email claudia.graiff@unipr.it
_publ_contact_author_fax 390521905557
_publ_contact_author_name 'Claudia Graiff'
_publ_contact_author_phone 390521905428
_publ_section_title
;
 Blue-Emitting Dinuclear N-heterocyclic Dicarbene Gold(I) Complex
 Featuring a Nearly Unit Quantum Yield
;
_journal_name_full 'Inorganic Chemistry'
_journal_page_first 1778
_journal_page_last 1784
_journal_paper_doi 10.1021/ic2020786
_journal_volume 51
_journal_year 2012
_chemical_formula_moiety 'C22 H32 Au2 N8, 2(F6 P)'
_chemical_formula_sum 'C22 H32 Au2 F12 N8 P2'
_chemical_formula_weight 1092.43
_chemical_name_systematic
; 
 ? 
;
_space_group_IT_number 153
_symmetry_cell_setting hexagonal
_symmetry_space_group_name_Hall 'P 32 2 (0 0 2)'
_symmetry_space_group_name_H-M 'P 32 1 2'
_atom_sites_solution_hydrogens geom
_atom_sites_solution_primary direct
_atom_sites_solution_secondary difmap
_audit_creation_method SHELXL-97
_cell_angle_alpha 90.00
_cell_angle_beta 90.00
_cell_angle_gamma 120.00
_cell_formula_units_Z 3
_cell_length_a 12.0147(7)
_cell_length_b 12.0147(7)
_cell_length_c 19.406(2)
_cell_measurement_reflns_used 299
_cell_measurement_temperature 173(2)
_cell_measurement_theta_max 28
_cell_measurement_theta_min 2
_cell_volume 2426.0(3)
_computing_structure_refinement 'SHELXL-97 (Sheldrick, 1997)'
_computing_structure_solution 'SHELXS-97 (Sheldrick, 1990)'
_diffrn_ambient_temperature 173(2)
_diffrn_measured_fraction_theta_full 0.999
_diffrn_measured_fraction_theta_max 0.999
_diffrn_measurement_device_type 'APEX II BRUKER'
_diffrn_measurement_method 'omega scan'
_diffrn_radiation_monochromator graphite
_diffrn_radiation_source 'fine-focus sealed tube'
_diffrn_radiation_type MoK\a
_diffrn_radiation_wavelength 0.71073
_diffrn_reflns_av_R_equivalents 0.0487
_diffrn_reflns_av_sigmaI/netI 0.0337
_diffrn_reflns_limit_h_max 17
_diffrn_reflns_limit_h_min -17
_diffrn_reflns_limit_k_max 17
_diffrn_reflns_limit_k_min -17
_diffrn_reflns_limit_l_max 27
_diffrn_reflns_limit_l_min -27
_diffrn_reflns_number 39377
_diffrn_reflns_theta_full 30.60
_diffrn_reflns_theta_max 30.60
_diffrn_reflns_theta_min 1.96
_diffrn_standards_decay_% 0
_diffrn_standards_interval_count 0
_diffrn_standards_interval_time 0
_diffrn_standards_number 0
_exptl_absorpt_coefficient_mu 9.258
_exptl_absorpt_correction_T_max 0.7461
_exptl_absorpt_correction_T_min 0.3678
_exptl_absorpt_correction_type empirical
_exptl_absorpt_process_details sadabs
_exptl_crystal_colour colourless
_exptl_crystal_density_diffrn 2.243
_exptl_crystal_description prism
_exptl_crystal_F_000 1548
_exptl_crystal_size_max 0.30
_exptl_crystal_size_mid 0.25
_exptl_crystal_size_min 0.24
_refine_diff_density_max 0.573
_refine_diff_density_min -0.309
_refine_diff_density_rms 0.078
_refine_ls_abs_structure_details 'Flack H D (1983), Acta Cryst. A39, 876-881'
_refine_ls_abs_structure_Flack 0.003(8)
_refine_ls_extinction_method none
_refine_ls_goodness_of_fit_ref 1.009
_refine_ls_hydrogen_treatment constr
_refine_ls_matrix_type full
_refine_ls_number_parameters 209
_refine_ls_number_reflns 4984
_refine_ls_number_restraints 0
_refine_ls_restrained_S_all 1.009
_refine_ls_R_factor_all 0.0344
_refine_ls_R_factor_gt 0.0260
_refine_ls_shift/su_max 0.002
_refine_ls_shift/su_mean 0.000
_refine_ls_structure_factor_coef Fsqd
_refine_ls_weighting_details 'calc w=1/[\s^2^(Fo^2^)+(0.0263P)^2^+0.0911P] where P=(Fo^2^+2Fc^2^)/3'
_refine_ls_weighting_scheme calc
_refine_ls_wR_factor_gt 0.0542
_refine_ls_wR_factor_ref 0.0569
_reflns_number_gt 4372
_reflns_number_total 4984
_reflns_threshold_expression >2sigma(I)
_cod_data_source_file ic2020786_si_002.cif
_cod_data_source_block Au_BT
_cod_original_cell_volume 2426.0(4)
_cod_original_sg_symbol_H-M 'P 3 21 2'
_cod_database_code 4328221

loop_
_symmetry_equiv_pos_as_xyz
'x, y, z'
'-y, x-y, z+2/3'
'-y, -x, -z+1/3'
'-x+y, -x, z+1/3'
'x, x-y, -z'
'-x+y, y, -z+2/3'

loop_
_atom_site_label
_atom_site_type_symbol
_atom_site_fract_x
_atom_site_fract_y
_atom_site_fract_z
_atom_site_U_iso_or_equiv
_atom_site_adp_type
_atom_site_occupancy
_atom_site_symmetry_multiplicity
_atom_site_calc_flag
_atom_site_refinement_flags
C1 C 0.1286(4) 0.5581(4) 0.40883(19) 0.0422(9) Uani 1 1 d .
C2 C -0.0002(6) 0.3198(6) 0.4121(3) 0.0770(17) Uani 1 1 d .
H2A H 0.0842 0.3272 0.4182 0.115 Uiso 1 1 calc R
H2B H -0.0393 0.2733 0.3693 0.115 Uiso 1 1 calc R
H2C H -0.0557 0.2728 0.4512 0.115 Uiso 1 1 calc R
C3 C -0.0847(5) 0.4723(6) 0.4013(3) 0.0641(15) Uani 1 1 d .
H3 H -0.1737 0.4108 0.3985 0.077 Uiso 1 1 calc R
C4 C -0.0314(5) 0.5997(6) 0.3988(3) 0.0602(13) Uani 1 1 d .
H4 H -0.0760 0.6462 0.3956 0.072 Uiso 1 1 calc R
C5 C 0.1952(5) 0.7907(5) 0.3988(3) 0.0560(12) Uani 1 1 d .
H5A H 0.2826 0.8018 0.3968 0.067 Uiso 1 1 calc R
H5B H 0.1891 0.8319 0.4417 0.067 Uiso 1 1 calc R
C6 C 0.1772(5) 0.8581(5) 0.3379(2) 0.0544(11) Uani 1 1 d .
H6A H 0.2340 0.9518 0.3441 0.065 Uiso 1 1 calc R
H6B H 0.0875 0.8407 0.3384 0.065 Uiso 1 1 calc R
C7 C 0.6170(5) 0.8212(5) 0.4003(3) 0.0566(12) Uani 1 1 d .
H7A H 0.6726 0.8876 0.4341 0.068 Uiso 1 1 calc R
H7B H 0.5338 0.8195 0.3986 0.068 Uiso 1 1 calc R
C8 C 0.6915(5) 0.6700(6) 0.4401(3) 0.0586(13) Uani 1 1 d .
H8 H 0.7814 0.7289 0.4401 0.070 Uiso 1 1 calc R
C9 C 0.6335(5) 0.5450(6) 0.4562(3) 0.0583(13) Uani 1 1 d .
H9 H 0.6742 0.4985 0.4706 0.070 Uiso 1 1 calc R
C10 C 0.4063(6) 0.3616(5) 0.4579(3) 0.0644(14) Uani 1 1 d .
H10A H 0.4489 0.3135 0.4714 0.097 Uiso 1 1 calc R
H10B H 0.3586 0.3260 0.4150 0.097 Uiso 1 1 calc R
H10C H 0.3466 0.3547 0.4944 0.097 Uiso 1 1 calc R
C11 C 0.4779(4) 0.5879(5) 0.4290(2) 0.0436(10) Uani 1 1 d .
Au Au 0.304482(15) 0.574889(16) 0.416979(8) 0.04403(5) Uani 1 1 d .
F1 F 0.6481(6) 0.3943(5) 0.7210(4) 0.133(2) Uani 1 1 d .
F2 F 0.5373(6) 0.5029(5) 0.7199(3) 0.1239(18) Uani 1 1 d .
F3 F 0.4480(4) 0.3008(4) 0.6862(3) 0.1295(18) Uani 1 1 d .
F4 F 0.0244(9) -0.1002(7) 0.4637(5) 0.202(4) Uani 1 1 d .
F5 F 0.1273(8) 0.1090(8) 0.4506(5) 0.223(4) Uani 1 1 d .
F6 F -0.0804(6) 0.0047(7) 0.4532(4) 0.155(2) Uani 1 1 d .
N1 N 0.0147(4) 0.4472(4) 0.4087(2) 0.0527(9) Uani 1 1 d .
N2 N 0.1002(4) 0.6520(4) 0.4018(2) 0.0476(9) Uani 1 1 d .
N3 N 0.5951(4) 0.6970(4) 0.42332(19) 0.0456(8) Uani 1 1 d .
N4 N 0.5027(4) 0.4966(4) 0.4476(2) 0.0521(10) Uani 1 1 d .
P1 P 0.57245(9) 0.42755(9) 0.6667 0.0562(4) Uani 1 2 d S
P2 P 0.0281(2) 0.01405(11) 0.5000 0.0783(6) Uani 1 2 d S

loop_
_atom_site_aniso_label
_atom_site_aniso_U_11
_atom_site_aniso_U_22
_atom_site_aniso_U_33
_atom_site_aniso_U_23
_atom_site_aniso_U_13
_atom_site_aniso_U_12
C1 0.037(2) 0.044(2) 0.0402(19) 0.0041(17) -0.0001(15) 0.0162(17)
C2 0.075(4) 0.053(3) 0.091(4) 0.010(3) -0.010(3) 0.023(3)
C3 0.035(2) 0.074(4) 0.075(4) 0.013(3) 0.001(2) 0.021(3)
C4 0.042(3) 0.066(4) 0.072(3) 0.003(3) 0.008(2) 0.027(3)
C5 0.043(3) 0.048(3) 0.069(3) -0.003(2) -0.002(2) 0.017(2)
C6 0.051(3) 0.044(2) 0.069(3) -0.003(2) 0.001(2) 0.023(2)
C7 0.052(3) 0.046(3) 0.072(3) -0.010(2) 0.006(2) 0.025(2)
C8 0.045(3) 0.076(4) 0.062(3) -0.006(3) -0.009(2) 0.035(3)
C9 0.052(3) 0.074(4) 0.063(3) -0.005(3) -0.009(2) 0.043(3)
C10 0.065(4) 0.055(3) 0.079(3) 0.012(2) 0.010(3) 0.035(3)
C11 0.040(2) 0.054(3) 0.039(2) 0.0030(19) 0.0028(16) 0.026(2)
Au 0.03773(8) 0.05052(10) 0.04538(8) 0.00409(7) 0.00102(6) 0.02322(8)
F1 0.127(4) 0.105(4) 0.177(4) -0.007(3) -0.078(4) 0.066(3)
F2 0.163(5) 0.129(4) 0.115(3) -0.007(3) 0.027(3) 0.100(4)
F3 0.063(2) 0.070(3) 0.237(6) 0.039(3) 0.016(3) 0.020(2)
F4 0.271(9) 0.152(6) 0.243(8) 0.002(5) 0.110(8) 0.151(7)
F5 0.144(6) 0.152(7) 0.287(9) 0.056(7) 0.087(6) 0.010(5)
F6 0.124(5) 0.160(5) 0.167(5) -0.040(4) -0.062(4) 0.062(5)
N1 0.042(2) 0.049(2) 0.057(2) 0.0032(17) -0.0030(17) 0.0164(17)
N2 0.039(2) 0.051(2) 0.051(2) 0.0040(17) 0.0021(16) 0.0209(18)
N3 0.039(2) 0.049(2) 0.0525(19) -0.0052(18) -0.0035(15) 0.0248(18)
N4 0.049(2) 0.060(3) 0.054(2) 0.0076(19) 0.0053(18) 0.033(2)
P1 0.0473(7) 0.0473(7) 0.0749(12) -0.0026(7) -0.0026(7) 0.0243(8)
P2 0.0534(12) 0.0476(8) 0.136(2) -0.0040(11) 0.000 0.0267(6)

loop_
_atom_type_symbol
_atom_type_description
_atom_type_scat_dispersion_real
_atom_type_scat_dispersion_imag
_atom_type_scat_source
C C 0.0033 0.0016 'International Tables Vol C Tables 4.2.6.8 and 6.1.1.4'
H H 0.0000 0.0000 'International Tables Vol C Tables 4.2.6.8 and 6.1.1.4'
Au Au -2.0133 8.8022 'International Tables Vol C Tables 4.2.6.8 and 6.1.1.4'
F F 0.0171 0.0103 'International Tables Vol C Tables 4.2.6.8 and 6.1.1.4'
N N 0.0061 0.0033 'International Tables Vol C Tables 4.2.6.8 and 6.1.1.4'
P P 0.1023 0.0942 'International Tables Vol C Tables 4.2.6.8 and 6.1.1.4'

loop_
_geom_angle_atom_site_label_1
_geom_angle_atom_site_label_2
_geom_angle_atom_site_label_3
_geom_angle
_geom_angle_site_symmetry_1
_geom_angle_site_symmetry_3
N2 C1 N1 105.7(4) . .
N2 C1 Au 128.1(3) . .
N1 C1 Au 126.2(4) . .
N1 C2 H2A 109.5 . .
N1 C2 H2B 109.5 . .
H2A C2 H2B 109.5 . .
N1 C2 H2C 109.5 . .
H2A C2 H2C 109.5 . .
H2B C2 H2C 109.5 . .
C4 C3 N1 106.5(5) . .
C4 C3 H3 126.7 . .
N1 C3 H3 126.7 . .
C3 C4 N2 107.7(5) . .
C3 C4 H4 126.1 . .
N2 C4 H4 126.1 . .
N2 C5 C6 113.5(4) . .
N2 C5 H5A 108.9 . .
C6 C5 H5A 108.9 . .
N2 C5 H5B 108.9 . .
C6 C5 H5B 108.9 . .
H5A C5 H5B 107.7 . .
C5 C6 C7 116.4(4) . 6
C5 C6 H6A 108.2 . .
C7 C6 H6A 108.2 6 .
C5 C6 H6B 108.2 . .
C7 C6 H6B 108.2 6 .
H6A C6 H6B 107.3 . .
N3 C7 C6 112.4(4) . 6
N3 C7 H7A 109.1 . .
C6 C7 H7A 109.1 6 .
N3 C7 H7B 109.1 . .
C6 C7 H7B 109.1 6 .
H7A C7 H7B 107.9 . .
C9 C8 N3 106.8(5) . .
C9 C8 H8 126.6 . .
N3 C8 H8 126.6 . .
C8 C9 N4 106.7(5) . .
C8 C9 H9 126.6 . .
N4 C9 H9 126.6 . .
N4 C10 H10A 109.5 . .
N4 C10 H10B 109.5 . .
H10A C10 H10B 109.5 . .
N4 C10 H10C 109.5 . .
H10A C10 H10C 109.5 . .
H10B C10 H10C 109.5 . .
N4 C11 N3 105.5(4) . .
N4 C11 Au 128.1(4) . .
N3 C11 Au 126.3(3) . .
C11 Au C1 177.59(16) . .
C11 Au Au 103.79(11) . 6
C1 Au Au 78.36(10) . 6
C1 N1 C3 110.3(4) . .
C1 N1 C2 124.8(5) . .
C3 N1 C2 124.9(5) . .
C1 N2 C4 109.7(4) . .
C1 N2 C5 125.1(4) . .
C4 N2 C5 125.1(4) . .
C11 N3 C8 109.7(4) . .
C11 N3 C7 125.6(4) . .
C8 N3 C7 124.7(4) . .
C11 N4 C9 111.2(4) . .
C11 N4 C10 125.2(4) . .
C9 N4 C10 123.6(4) . .
F3 P1 F3 178.2(4) 3_666 .
F3 P1 F2 91.3(3) 3_666 .
F3 P1 F2 90.0(3) . .
F3 P1 F2 90.0(3) 3_666 3_666
F3 P1 F2 91.3(3) . 3_666
F2 P1 F2 85.4(4) . 3_666
F3 P1 F1 89.0(3) 3_666 3_666
F3 P1 F1 89.7(3) . 3_666
F2 P1 F1 178.9(3) . 3_666
F2 P1 F1 93.5(3) 3_666 3_666
F3 P1 F1 89.7(3) 3_666 .
F3 P1 F1 89.0(3) . .
F2 P1 F1 93.5(3) . .
F2 P1 F1 178.9(3) 3_666 .
F1 P1 F1 87.5(5) 3_666 .
F5 P2 F5 93.8(9) 5_556 .
F5 P2 F4 92.5(5) 5_556 5_556
F5 P2 F4 89.5(6) . 5_556
F5 P2 F4 89.5(6) 5_556 .
F5 P2 F4 92.5(5) . .
F4 P2 F4 177.1(8) 5_556 .
F5 P2 F6 176.1(5) 5_556 .
F5 P2 F6 90.0(5) . .
F4 P2 F6 86.8(4) 5_556 .
F4 P2 F6 91.1(5) . .
F5 P2 F6 90.0(5) 5_556 5_556
F5 P2 F6 176.1(5) . 5_556
F4 P2 F6 91.1(5) 5_556 5_556
F4 P2 F6 86.8(4) . 5_556
F6 P2 F6 86.1(6) . 5_556

loop_
_geom_bond_atom_site_label_1
_geom_bond_atom_site_label_2
_geom_bond_distance
_geom_bond_site_symmetry_2
C1 N2 1.339(6) .
C1 N1 1.351(6) .
C1 Au 2.026(4) .
C2 N1 1.451(7) .
C2 H2A 0.9800 .
C2 H2B 0.9800 .
C2 H2C 0.9800 .
C3 C4 1.332(8) .
C3 N1 1.377(7) .
C3 H3 0.9500 .
C4 N2 1.380(6) .
C4 H4 0.9500 .
C5 N2 1.477(7) .
C5 C6 1.509(7) .
C5 H5A 0.9900 .
C5 H5B 0.9900 .
C6 C7 1.541(7) 6
C6 H6A 0.9900 .
C6 H6B 0.9900 .
C7 N3 1.450(6) .
C7 C6 1.541(7) 6
C7 H7A 0.9900 .
C7 H7B 0.9900 .
C8 C9 1.338(8) .
C8 N3 1.389(6) .
C8 H8 0.9500 .
C9 N4 1.387(6) .
C9 H9 0.9500 .
C10 N4 1.461(7) .
C10 H10A 0.9800 .
C10 H10B 0.9800 .
C10 H10C 0.9800 .
C11 N4 1.323(6) .
C11 N3 1.366(6) .
C11 Au 2.023(4) .
Au Au 3.2722(5) 6
F1 P1 1.568(5) .
F2 P1 1.565(5) .
F3 P1 1.556(4) .
F4 P2 1.524(5) .
F5 P2 1.510(7) .
F6 P2 1.546(6) .
P1 F3 1.556(4) 3_666
P1 F2 1.565(5) 3_666
P1 F1 1.568(5) 3_666
P2 F5 1.510(7) 5_556
P2 F4 1.524(5) 5_556
P2 F6 1.546(6) 5_556
